data_1544067
loop_
_publ_author_name
'Kroon, Edwin'
'Kurpiewska, Katarzyna'
'Kalinowska-T\/lu\'scik, Justyna'
'D\"omling, Alexander'

_publ_section_title
;
 Cleavable \b-Cyanoethyl Isocyanide in the Ugi Tetrazole Reaction.
;
_journal_issue 19
_journal_name_full 'Organic letters'
_journal_page_first 4762
_journal_page_last 4765
_journal_paper_doi 10.1021/acs.orglett.6b01826
_journal_volume 18
_journal_year 2016
_chemical_formula_moiety 'C16  H20  N6'
_chemical_formula_sum 'C16 H20 N6'
_chemical_formula_weight 296.38
_chemical_name_systematic
;
 ?
;
_space_group_IT_number 14
_symmetry_cell_setting monoclinic
_symmetry_Int_Tables_number 14
_symmetry_space_group_name_Hall '-P 2yab'
_symmetry_space_group_name_H-M 'P 1 21/a 1'
_atom_sites_solution_hydrogens geom
_atom_sites_solution_primary direct
_atom_sites_solution_secondary difmap
_audit_creation_date 2016-05-13T11:34:33-00:00
_audit_creation_method 'WinGX routine CIF_UPDATE'
_cell_angle_alpha 90
_cell_angle_beta 94.592(6)
_cell_angle_gamma 90
_cell_formula_units_Z 4
_cell_length_a 12.3916(7)
_cell_length_b 9.7149(5)
_cell_length_c 13.2453(10)
_cell_measurement_reflns_used 1442
_cell_measurement_temperature 300.05(10)
_cell_measurement_theta_max 28.5008
_cell_measurement_theta_min 3.0088
_cell_volume 1589.39(17)
_computing_cell_refinement
;
        CrysAlisPro, Agilent Technologies,
        Version 1.171.36.20 (release 27-06-2012 CrysAlis171 .NET)
        (compiled Jul 11 2012,15:38:31)
;
_computing_data_collection
;
        CrysAlisPro, Agilent Technologies,
        Version 1.171.36.20 (release 27-06-2012 CrysAlis171 .NET)
        (compiled Jul 11 2012,15:38:31)
;
_computing_data_reduction
;
        CrysAlisPro, Agilent Technologies,
        Version 1.171.36.20 (release 27-06-2012 CrysAlis171 .NET)
        (compiled Jul 11 2012,15:38:31)
;
_computing_structure_refinement 'SHELXL-2014/6 (Sheldrick, 2014)'
_diffrn_ambient_temperature 300.05(10)
_diffrn_detector_area_resol_mean 10.3756
_diffrn_measured_fraction_theta_full 0.9980
_diffrn_measured_fraction_theta_max 0.9798
_diffrn_measurement_device_type 'SuperNova, Dual, Cu at zero, Atlas'
_diffrn_radiation_monochromator mirror
_diffrn_radiation_source 'SuperNova (Mo) X-ray Source'
_diffrn_radiation_type 'Mo K\a'
_diffrn_radiation_wavelength 0.7107
_diffrn_reflns_av_R_equivalents 0.1085
_diffrn_reflns_av_unetI/netI 0.1397
_diffrn_reflns_limit_h_max 15
_diffrn_reflns_limit_h_min -16
_diffrn_reflns_limit_k_max 12
_diffrn_reflns_limit_k_min -11
_diffrn_reflns_limit_l_max 17
_diffrn_reflns_limit_l_min -16
_diffrn_reflns_number 8124
_diffrn_reflns_theta_full 26.3154
_diffrn_reflns_theta_max 28.5008
_diffrn_reflns_theta_min 3.0088
_exptl_absorpt_coefficient_mu 0.079
_exptl_absorpt_correction_T_max 1.00000
_exptl_absorpt_correction_T_min 0.26924
_exptl_absorpt_correction_type multi-scan
_exptl_absorpt_process_details
;
CrysAlisPro, Agilent Technologies,
Version 1.171.37.35 (release 13-08-2014 CrysAlis171 .NET)
(compiled Aug 13 2014,18:06:01)
Empirical absorption correction using spherical harmonics,
 implemented in SCALE3 ABSPACK scaling algorithm.
;
_exptl_crystal_colour white
_exptl_crystal_density_diffrn 1.239
_exptl_crystal_density_method 'not measured'
_exptl_crystal_description block
_exptl_crystal_F_000 632
_exptl_crystal_size_max 0.5
_exptl_crystal_size_mid 0.2
_exptl_crystal_size_min 0.1
_refine_diff_density_max 0.23
_refine_diff_density_min -0.261
_refine_diff_density_rms 0.051
_refine_ls_extinction_coef 0.009(3)
_refine_ls_extinction_expression Fc^*^=kFc[1+0.001xFc^2^\l^3^/sin(2\q)]^-1/4^
_refine_ls_extinction_method SHELXL
_refine_ls_goodness_of_fit_ref 0.979
_refine_ls_hydrogen_treatment mixed
_refine_ls_matrix_type full
_refine_ls_number_parameters 200
_refine_ls_number_reflns 4022
_refine_ls_number_restraints 0
_refine_ls_restrained_S_all 0.979
_refine_ls_R_factor_all 0.1844
_refine_ls_R_factor_gt 0.0821
_refine_ls_shift/su_max 0
_refine_ls_shift/su_mean 0
_refine_ls_structure_factor_coef Fsqd
_refine_ls_weighting_scheme calc
_refine_ls_wR_factor_gt 0.1803
_refine_ls_wR_factor_ref 0.2405
_reflns_number_gt 1587
_reflns_number_total 4022
_reflns_threshold_expression >2sigma(I)
_cod_data_source_file ol6b01826_si_001.cif
_cod_data_source_block ek259_4
_cod_depositor_comments
;
The following automatic conversions were performed:

'_refine_ls_weighting_scheme' value 'calc ' changed to 'calc'
according to
/usr/data/users/saulius/crontab/automatic-downloads/rss-feeds/ACS/lib/dictionaries/cif_core.dic
dictionary named 'cif_core.dic' version 2.4.2 from 2011-04-26.

Automatic conversion script
Id: cif_fix_values 4268 2015-11-12 08:31:59Z antanas 

 Adding full bibliography for 1544067.cif.
;
_cod_original_sg_symbol_H-M P21/a
_cod_database_code 1544067
_cell_oxdiff_length_a 12.3927(10)
_cell_oxdiff_length_b 9.7075(9)
_cell_oxdiff_length_c 13.2530(16)
_cell_oxdiff_angle_alpha 89.974(9)
_cell_oxdiff_angle_beta 94.527(8)
_cell_oxdiff_angle_gamma 90.011(7)
_cell_oxdiff_volume 1589.4(3)
_cell_oxdiff_measurement_reflns_used 1442

loop_
_symmetry_equiv_pos_as_xyz
'x, y, z'
'-x+1/2, y+1/2, -z'
'-x, -y, -z'
'x-1/2, -y-1/2, z'

loop_
_atom_site_label
_atom_site_type_symbol
_atom_site_fract_x
_atom_site_fract_y
_atom_site_fract_z
_atom_site_U_iso_or_equiv
_atom_site_adp_type
_atom_site_occupancy
_atom_site_calc_flag
_atom_site_refinement_flags
C1 C 0.1085(2) 1.0023(3) 0.2356(3) 0.0399(8) Uani 1 d .
C2 C 0.0079(3) 1.0402(3) 0.2668(3) 0.0480(9) Uani 1 d .
H2 H -0.0443 0.973 0.2742 0.058 Uiso 1 calc R
C3 C -0.0153(3) 1.1755(3) 0.2867(3) 0.0560(10) Uani 1 d .
H3 H -0.0831 1.1981 0.3072 0.067 Uiso 1 calc R
C4 C 0.0595(3) 1.2779(4) 0.2769(3) 0.0636(11) Uani 1 d .
H4 H 0.0432 1.3691 0.2908 0.076 Uiso 1 calc R
C5 C 0.1599(3) 1.2421(3) 0.2457(3) 0.0628(12) Uani 1 d .
H5 H 0.2112 1.3102 0.2377 0.075 Uiso 1 calc R
C6 C 0.1847(3) 1.1069(3) 0.2262(3) 0.0531(10) Uani 1 d .
H6 H 0.253 1.0848 0.2066 0.064 Uiso 1 calc R
C7 C 0.0638(2) 0.7548(3) 0.1893(3) 0.0387(8) Uani 1 d .
C8 C -0.0140(2) 0.7906(3) 0.0972(3) 0.0475(9) Uani 1 d .
H8A H -0.0648 0.7155 0.0843 0.057 Uiso 1 calc R
H8B H -0.055 0.872 0.1123 0.057 Uiso 1 calc R
C9 C 0.0448(3) 0.8166(4) 0.0029(3) 0.0602(11) Uani 1 d .
H9A H 0.0926 0.8951 0.0141 0.072 Uiso 1 calc R
H9B H -0.0074 0.8381 -0.0533 0.072 Uiso 1 calc R
C10 C 0.1107(3) 0.6910(5) -0.0235(3) 0.0722(12) Uani 1 d .
H10A H 0.0622 0.6145 -0.0404 0.087 Uiso 1 calc R
H10B H 0.1499 0.7112 -0.0822 0.087 Uiso 1 calc R
C11 C 0.1898(3) 0.6513(4) 0.0645(3) 0.0637(12) Uani 1 d .
H11A H 0.2438 0.7232 0.0756 0.076 Uiso 1 calc R
H11B H 0.2268 0.5672 0.048 0.076 Uiso 1 calc R
C12 C 0.1330(3) 0.6295(3) 0.1618(3) 0.0499(9) Uani 1 d .
H12A H 0.1871 0.6115 0.2172 0.06 Uiso 1 calc R
H12B H 0.0867 0.5491 0.1537 0.06 Uiso 1 calc R
C13 C -0.0008(2) 0.7109(3) 0.2769(3) 0.0422(9) Uani 1 d .
C14 C 0.1136(3) 0.7872(3) 0.4398(3) 0.0496(9) Uani 1 d .
H14A H 0.0827 0.8546 0.4833 0.06 Uiso 1 calc R
H14B H 0.16 0.8358 0.3962 0.06 Uiso 1 calc R
C15 C 0.1814(3) 0.6862(4) 0.5050(3) 0.0539(10) Uani 1 d .
H15A H 0.2329 0.7368 0.5498 0.065 Uiso 1 calc R
H15B H 0.1346 0.6348 0.5466 0.065 Uiso 1 calc R
C16 C 0.2399(3) 0.5900(4) 0.4445(3) 0.0567(10) Uani 1 d .
N1 N 0.13780(19) 0.8671(2) 0.2178(2) 0.0454(8) Uani 1 d .
H1 H 0.2058 0.848 0.2243 0.054 Uiso 1 calc R
N2 N -0.0951(2) 0.6458(3) 0.2633(3) 0.0558(9) Uani 1 d .
N3 N -0.1248(2) 0.6162(3) 0.3575(3) 0.0625(9) Uani 1 d .
N4 N -0.0538(2) 0.6600(3) 0.4266(3) 0.0581(9) Uani 1 d .
N5 N 0.0258(2) 0.7202(3) 0.3770(2) 0.0433(7) Uani 1 d .
N6 N 0.2845(3) 0.5152(4) 0.3963(3) 0.0784(11) Uani 1 d .

loop_
_atom_site_aniso_label
_atom_site_aniso_U_11
_atom_site_aniso_U_22
_atom_site_aniso_U_33
_atom_site_aniso_U_23
_atom_site_aniso_U_13
_atom_site_aniso_U_12
C1 0.0434(18) 0.0375(16) 0.039(2) 0.0054(15) 0.0011(16) -0.0020(14)
C2 0.0454(18) 0.0441(18) 0.055(2) 0.0015(17) 0.0092(18) -0.0001(15)
C3 0.061(2) 0.049(2) 0.060(3) 0.001(2) 0.015(2) 0.0083(17)
C4 0.082(3) 0.0425(19) 0.066(3) -0.002(2) 0.005(2) 0.0027(19)
C5 0.065(2) 0.0437(19) 0.079(3) 0.008(2) -0.004(2) -0.0141(18)
C6 0.0436(18) 0.0516(19) 0.063(3) 0.011(2) -0.0001(19) -0.0058(16)
C7 0.0310(15) 0.0392(16) 0.046(2) -0.0003(16) 0.0017(16) -0.0024(13)
C8 0.0384(17) 0.0510(18) 0.052(2) -0.0034(18) 0.0005(18) -0.0005(15)
C9 0.058(2) 0.073(2) 0.049(3) 0.008(2) -0.001(2) 0.0090(19)
C10 0.070(2) 0.091(3) 0.057(3) -0.014(3) 0.010(2) 0.008(2)
C11 0.052(2) 0.065(2) 0.075(3) -0.003(2) 0.008(2) 0.0127(18)
C12 0.0437(18) 0.0471(18) 0.058(3) -0.0026(19) -0.0038(18) 0.0062(15)
C13 0.0301(16) 0.0363(15) 0.060(2) -0.0007(18) -0.0020(17) -0.0015(13)
C14 0.0502(19) 0.0455(18) 0.052(2) -0.0005(18) -0.0043(19) -0.0030(16)
C15 0.054(2) 0.056(2) 0.051(2) 0.003(2) -0.0005(19) 0.0049(17)
C16 0.053(2) 0.055(2) 0.060(3) 0.002(2) -0.007(2) 0.0027(18)
N1 0.0274(13) 0.0416(14) 0.067(2) -0.0048(15) 0.0030(14) -0.0032(11)
N2 0.0440(16) 0.0628(19) 0.060(2) 0.0078(17) 0.0033(16) -0.0180(14)
N3 0.0480(18) 0.070(2) 0.070(2) 0.016(2) 0.0071(19) -0.0100(16)
N4 0.0488(17) 0.0614(18) 0.065(2) 0.0123(18) 0.0113(18) -0.0063(15)
N5 0.0374(15) 0.0402(14) 0.052(2) 0.0028(15) -0.0004(15) -0.0037(12)
N6 0.081(2) 0.074(2) 0.080(3) -0.001(2) 0.001(2) 0.025(2)

loop_
_atom_type_symbol
_atom_type_description
_atom_type_scat_dispersion_real
_atom_type_scat_dispersion_imag
_atom_type_scat_source
C C 0.0033 0.0016 'International Tables Vol C Tables 4.2.6.8 and 6.1.1.4'
H H 0 0 'International Tables Vol C Tables 4.2.6.8 and 6.1.1.4'
N N 0.0061 0.0033 'International Tables Vol C Tables 4.2.6.8 and 6.1.1.4'

loop_
_geom_angle_atom_site_label_1
_geom_angle_atom_site_label_2
_geom_angle_atom_site_label_3
_geom_angle
N1 C1 C2 123.6(3)
N1 C1 C6 119.0(3)
C2 C1 C6 117.4(3)
C3 C2 C1 121.0(3)
C3 C2 H2 119.5
C1 C2 H2 119.5
C4 C3 C2 121.4(3)
C4 C3 H3 119.3
C2 C3 H3 119.3
C3 C4 C5 118.4(3)
C3 C4 H4 120.8
C5 C4 H4 120.8
C6 C5 C4 120.9(3)
C6 C5 H5 119.5
C4 C5 H5 119.5
C5 C6 C1 120.9(3)
C5 C6 H6 119.6
C1 C6 H6 119.6
N1 C7 C13 111.8(3)
N1 C7 C8 112.3(3)
C13 C7 C8 109.5(2)
N1 C7 C12 107.5(2)
C13 C7 C12 107.1(3)
C8 C7 C12 108.4(3)
C9 C8 C7 112.3(2)
C9 C8 H8A 109.1
C7 C8 H8A 109.1
C9 C8 H8B 109.1
C7 C8 H8B 109.1
H8A C8 H8B 107.9
C8 C9 C10 110.9(3)
C8 C9 H9A 109.5
C10 C9 H9A 109.5
C8 C9 H9B 109.5
C10 C9 H9B 109.5
H9A C9 H9B 108
C11 C10 C9 110.7(3)
C11 C10 H10A 109.5
C9 C10 H10A 109.5
C11 C10 H10B 109.5
C9 C10 H10B 109.5
H10A C10 H10B 108.1
C10 C11 C12 111.7(3)
C10 C11 H11A 109.3
C12 C11 H11A 109.3
C10 C11 H11B 109.3
C12 C11 H11B 109.3
H11A C11 H11B 107.9
C11 C12 C7 112.9(3)
C11 C12 H12A 109
C7 C12 H12A 109
C11 C12 H12B 109
C7 C12 H12B 109
H12A C12 H12B 107.8
N2 C13 N5 108.0(3)
N2 C13 C7 122.7(3)
N5 C13 C7 129.1(3)
N5 C14 C15 112.8(3)
N5 C14 H14A 109
C15 C14 H14A 109
N5 C14 H14B 109
C15 C14 H14B 109
H14A C14 H14B 107.8
C16 C15 C14 112.3(3)
C16 C15 H15A 109.2
C14 C15 H15A 109.2
C16 C15 H15B 109.2
C14 C15 H15B 109.2
H15A C15 H15B 107.9
N6 C16 C15 179.0(4)
C1 N1 C7 125.9(2)
C1 N1 H1 117.1
C7 N1 H1 117.1
C13 N2 N3 106.0(3)
N4 N3 N2 111.2(3)
N3 N4 N5 106.2(3)
C13 N5 N4 108.5(3)
C13 N5 C14 134.6(3)
N4 N5 C14 116.7(3)

loop_
_geom_bond_atom_site_label_1
_geom_bond_atom_site_label_2
_geom_bond_distance
C1 N1 1.387(4)
C1 C2 1.394(4)
C1 C6 1.400(4)
C2 C3 1.376(4)
C2 H2 0.93
C3 C4 1.372(5)
C3 H3 0.93
C4 C5 1.387(5)
C4 H4 0.93
C5 C6 1.378(5)
C5 H5 0.93
C6 H6 0.93
C7 N1 1.456(4)
C7 C13 1.522(5)
C7 C8 1.533(5)
C7 C12 1.548(4)
C8 C9 1.516(5)
C8 H8A 0.97
C8 H8B 0.97
C9 C10 1.524(5)
C9 H9A 0.97
C9 H9B 0.97
C10 C11 1.512(6)
C10 H10A 0.97
C10 H10B 0.97
C11 C12 1.531(5)
C11 H11A 0.97
C11 H11B 0.97
C12 H12A 0.97
C12 H12B 0.97
C13 N2 1.328(4)
C13 N5 1.344(4)
C14 N5 1.468(4)
C14 C15 1.515(5)
C14 H14A 0.97
C14 H14B 0.97
C15 C16 1.461(5)
C15 H15A 0.97
C15 H15B 0.97
C16 N6 1.139(4)
N1 H1 0.86
N2 N3 1.360(4)
N3 N4 1.290(4)
N4 N5 1.361(3)

loop_
_geom_hbond_atom_site_label_D
_geom_hbond_atom_site_label_H
_geom_hbond_atom_site_label_A
_geom_hbond_distance_DH
_geom_hbond_distance_HA
_geom_hbond_distance_DA
_geom_hbond_angle_DHA
_geom_hbond_site_symmetry_A
C14 H14A N6 0.97 2.7 3.283(5) 119.4 2_556
C14 H14B N1 0.97 2.38 3.079(5) 128.9 .
N1 H1 N2 0.86 2.48 3.319(4) 164.8 4_675
N1 H1 N3 0.86 2.65 3.351(4) 138.9 4_675
C14 H14A N6 0.97 2.7 3.283(5) 119.4 2_556
C14 H14B N1 0.97 2.38 3.079(5) 128.9 .
N1 H1 N2 0.86 2.48 3.319(4) 164.8 4_675
N1 H1 N3 0.86 2.65 3.351(4) 138.9 4_675

loop_
_geom_torsion_atom_site_label_1
_geom_torsion_atom_site_label_2
_geom_torsion_atom_site_label_3
_geom_torsion_atom_site_label_4
_geom_torsion
N1 C1 C2 C3 177.7(4)
C6 C1 C2 C3 0.5(6)
C1 C2 C3 C4 -0.1(7)
C2 C3 C4 C5 0.3(7)
C3 C4 C5 C6 -0.8(7)
C4 C5 C6 C1 1.2(7)
N1 C1 C6 C5 -178.4(4)
C2 C1 C6 C5 -1.0(6)
N1 C7 C8 C9 63.0(4)
C13 C7 C8 C9 -172.3(3)
C12 C7 C8 C9 -55.7(3)
C7 C8 C9 C10 58.7(4)
C8 C9 C10 C11 -56.8(4)
C9 C10 C11 C12 54.6(4)
C10 C11 C12 C7 -54.2(4)
N1 C7 C12 C11 -68.3(4)
C13 C7 C12 C11 171.5(3)
C8 C7 C12 C11 53.4(3)
N1 C7 C13 N2 157.3(3)
C8 C7 C13 N2 32.2(4)
C12 C7 C13 N2 -85.2(4)
N1 C7 C13 N5 -27.3(4)
C8 C7 C13 N5 -152.4(3)
C12 C7 C13 N5 90.3(4)
N5 C14 C15 C16 64.8(4)
C14 C15 C16 N6 -3E1(2)
C2 C1 N1 C7 25.8(6)
C6 C1 N1 C7 -157.1(3)
C13 C7 N1 C1 -71.3(4)
C8 C7 N1 C1 52.3(4)
C12 C7 N1 C1 171.5(3)
N5 C13 N2 N3 0.1(4)
C7 C13 N2 N3 176.4(3)
C13 N2 N3 N4 0.0(4)
N2 N3 N4 N5 -0.1(4)
N2 C13 N5 N4 -0.2(4)
C7 C13 N5 N4 -176.1(3)
N2 C13 N5 C14 -174.8(3)
C7 C13 N5 C14 9.2(6)
N3 N4 N5 C13 0.2(4)
N3 N4 N5 C14 175.9(3)
C15 C14 N5 C13 -119.9(4)
C15 C14 N5 N4 65.8(4)
